data_7208872
loop_
_publ_author_name
'Zhai, Quan-Guo'
'Zeng, Rong-Rong'
'Li, Shu-Ni'
'Jiang, Yu-Cheng'
'Hu, Man-Cheng'

_publ_section_title
;
 Alkyl substituents introduced into novel
 d10-metalimidazole-4,5-dicarboxylate frameworks: synthesis, structure
 diversities and photoluminescence properties
;
_journal_issue 5
_journal_name_full CrystEngComm
_journal_page_first 965
_journal_paper_doi 10.1039/c2ce26063h
_journal_volume 15
_journal_year 2013
_chemical_formula_moiety 'C8 H10 N2 O5 Zn'
_chemical_formula_sum 'C8 H10 N2 O5 Zn'
_chemical_formula_weight 279.55
_chemical_name_systematic
;
?
;
_space_group_IT_number 15
_symmetry_cell_setting monoclinic
_symmetry_space_group_name_Hall '-C 2yc'
_symmetry_space_group_name_H-M 'C 1 2/c 1'
_atom_sites_solution_hydrogens geom
_atom_sites_solution_primary direct
_atom_sites_solution_secondary difmap
_audit_creation_method SHELXL-97
_cell_angle_alpha 90.00
_cell_angle_beta 127.52(3)
_cell_angle_gamma 90.00
_cell_formula_units_Z 8
_cell_length_a 19.267(3)
_cell_length_b 11.2198(5)
_cell_length_c 12.833(3)
_cell_measurement_temperature 293(2)
_cell_measurement_theta_max 26.37
_cell_measurement_theta_min 2.67
_cell_volume 2200.3(11)
_computing_cell_refinement 'Bruker SMART'
_computing_data_collection 'Bruker SMART'
_computing_data_reduction 'Bruker SHELXTL'
_computing_molecular_graphics 'Bruker SHELXTL'
_computing_publication_material 'Bruker SHELXTL'
_computing_structure_refinement 'SHELXL-97 (Sheldrick, 1997)'
_computing_structure_solution 'SHELXS-97 (Sheldrick, 1990)'
_diffrn_ambient_temperature 293(2)
_diffrn_measured_fraction_theta_full 0.999
_diffrn_measured_fraction_theta_max 0.999
_diffrn_radiation_monochromator graphite
_diffrn_radiation_source 'fine-focus sealed tube'
_diffrn_radiation_type MoK\a
_diffrn_radiation_wavelength 0.71073
_diffrn_reflns_av_R_equivalents 0.0155
_diffrn_reflns_av_sigmaI/netI 0.0238
_diffrn_reflns_limit_h_max 24
_diffrn_reflns_limit_h_min -23
_diffrn_reflns_limit_k_max 14
_diffrn_reflns_limit_k_min -13
_diffrn_reflns_limit_l_max 16
_diffrn_reflns_limit_l_min -16
_diffrn_reflns_number 4686
_diffrn_reflns_theta_full 26.37
_diffrn_reflns_theta_max 26.37
_diffrn_reflns_theta_min 2.67
_diffrn_standards_decay_% none
_diffrn_standards_interval_count none
_diffrn_standards_interval_time none
_diffrn_standards_number none
_exptl_absorpt_coefficient_mu 2.240
_exptl_absorpt_correction_T_max 0.715
_exptl_absorpt_correction_T_min 0.623
_exptl_absorpt_correction_type multi-scan
_exptl_absorpt_process_details sadabs
_exptl_crystal_colour colorless
_exptl_crystal_density_diffrn 1.688
_exptl_crystal_density_method 'not measured'
_exptl_crystal_description block
_exptl_crystal_F_000 1096
_exptl_crystal_size_max 0.24
_exptl_crystal_size_mid 0.18
_exptl_crystal_size_min 0.15
_refine_diff_density_max 0.625
_refine_diff_density_min -0.545
_refine_diff_density_rms 0.091
_refine_ls_extinction_method none
_refine_ls_goodness_of_fit_ref 1.027
_refine_ls_hydrogen_treatment constr
_refine_ls_matrix_type full
_refine_ls_number_parameters 154
_refine_ls_number_reflns 2240
_refine_ls_number_restraints 0
_refine_ls_restrained_S_all 1.027
_refine_ls_R_factor_all 0.0368
_refine_ls_R_factor_gt 0.0323
_refine_ls_shift/su_max 0.006
_refine_ls_shift/su_mean 0.001
_refine_ls_structure_factor_coef Fsqd
_refine_ls_weighting_details 'calc w=1/[\s^2^(Fo^2^)+(0.1000P)^2^+0.0000P] where P=(Fo^2^+2Fc^2^)/3'
_refine_ls_weighting_scheme calc
_refine_ls_wR_factor_gt 0.1183
_refine_ls_wR_factor_ref 0.1269
_reflns_number_gt 2003
_reflns_number_total 2240
_reflns_threshold_expression >2sigma(I)
_cod_data_source_file c2ce26063h.txt
_cod_data_source_block 3
_cod_depositor_comments
;
The following automatic conversions were performed:

'_symmetry_cell_setting' value 'Monoclinic' changed to 'monoclinic'
according to /home/saulius/struct/CIF-dictionaries/cif_core.dic
dictionary named 'cif_core.dic' version 2.4.2 from 2011-04-26.

Automatic conversion script
Id: cif_fix_values 1891 2012-01-12 08:04:46Z andrius 
;
_cod_original_sg_symbol_H-M C2/c
_cod_database_code 7208872

loop_
_symmetry_equiv_pos_as_xyz
'x, y, z'
'-x, y, -z+1/2'
'x+1/2, y+1/2, z'
'-x+1/2, y+1/2, -z+1/2'
'-x, -y, -z'
'x, -y, z-1/2'
'-x+1/2, -y+1/2, -z'
'x+1/2, -y+1/2, z-1/2'

loop_
_atom_site_label
_atom_site_type_symbol
_atom_site_fract_x
_atom_site_fract_y
_atom_site_fract_z
_atom_site_U_iso_or_equiv
_atom_site_adp_type
_atom_site_occupancy
_atom_site_symmetry_multiplicity
_atom_site_calc_flag
_atom_site_refinement_flags
Zn1 Zn 0.17314(2) 0.52111(3) 0.23013(3) 0.02740(18) Uani 1 1 d .
C1' C 0.0559(6) 0.1301(10) 0.0222(10) 0.081(3) Uani 0.50 1 d P
C1 C 0.0158(11) 0.1787(19) -0.1398(11) 0.158(7) Uani 0.50 1 d P
C2 C 0.0726(3) 0.2299(8) -0.0042(4) 0.103(2) Uani 1 1 d .
C3 C 0.1652(2) 0.2627(3) 0.0429(3) 0.0411(7) Uani 1 1 d .
H3A H 0.1856 0.2032 0.0124 0.049 Uiso 1 1 calc R
H3B H 0.1637 0.3391 0.0062 0.049 Uiso 1 1 calc R
C4 C 0.29562(18) 0.4107(2) 0.4860(2) 0.0279(6) Uani 1 1 d .
C5 C 0.22724(17) 0.2691(2) 0.1909(2) 0.0267(6) Uani 1 1 d .
C6 C 0.28563(16) 0.3297(2) 0.3884(2) 0.0255(5) Uani 1 1 d .
C7 C 0.38159(17) 0.1410(2) 0.5068(2) 0.0278(6) Uani 1 1 d .
C8 C 0.31931(17) 0.2202(2) 0.3947(2) 0.0255(5) Uani 1 1 d .
O1 O 0.34995(15) 0.38229(19) 0.61091(17) 0.0400(5) Uani 1 1 d .
H1A H 0.3705 0.3160 0.6185 0.060 Uiso 1 1 calc R
O2 O 0.40954(14) 0.17349(18) 0.62038(17) 0.0355(5) Uani 1 1 d .
O3 O 0.25264(17) 0.5035(2) 0.4494(2) 0.0351(5) Uani 1 1 d .
O4 O 0.06550(14) 0.50557(19) 0.2158(2) 0.0335(5) Uani 1 1 d .
H4A H 0.0688 0.4968 0.2845 0.040 Uiso 1 1 d R
H4B H 0.0158 0.5081 0.1408 0.040 Uiso 1 1 d R
O5 O 0.40272(14) 0.04584(19) 0.48056(18) 0.0306(5) Uani 1 1 d .
N1 N 0.22802(14) 0.3609(2) 0.2588(2) 0.0278(5) Uani 1 1 d .
N2 N 0.28213(14) 0.1825(2) 0.26964(19) 0.0259(5) Uani 1 1 d .

loop_
_atom_site_aniso_label
_atom_site_aniso_U_11
_atom_site_aniso_U_22
_atom_site_aniso_U_33
_atom_site_aniso_U_23
_atom_site_aniso_U_13
_atom_site_aniso_U_12
Zn1 0.0285(3) 0.0207(3) 0.0278(3) 0.00189(10) 0.0144(2) 0.00091(11)
C1' 0.048(5) 0.082(7) 0.080(6) 0.005(5) 0.021(5) -0.014(5)
C1 0.131(12) 0.174(17) 0.057(7) -0.014(8) 0.000(7) -0.004(13)
C2 0.056(3) 0.164(7) 0.045(2) -0.026(3) 0.009(2) -0.033(4)
C3 0.0481(19) 0.0381(17) 0.0206(12) 0.0035(12) 0.0124(13) 0.0126(15)
C4 0.0304(14) 0.0247(14) 0.0247(12) 0.0012(10) 0.0148(11) -0.0003(11)
C5 0.0310(14) 0.0234(13) 0.0220(12) 0.0008(10) 0.0142(11) 0.0005(11)
C6 0.0257(13) 0.0234(13) 0.0208(11) 0.0017(10) 0.0108(11) -0.0009(10)
C7 0.0272(13) 0.0246(13) 0.0231(11) 0.0012(10) 0.0109(11) -0.0012(11)
C8 0.0265(13) 0.0241(13) 0.0201(11) -0.0002(10) 0.0112(11) 0.0002(10)
O1 0.0522(13) 0.0340(11) 0.0246(9) -0.0001(8) 0.0186(10) 0.0064(10)
O2 0.0422(12) 0.0340(10) 0.0198(8) 0.0027(8) 0.0134(9) 0.0049(9)
O3 0.0420(14) 0.0287(10) 0.0313(11) -0.0022(8) 0.0206(11) 0.0032(9)
O4 0.0288(12) 0.0431(11) 0.0244(10) 0.0062(8) 0.0141(9) 0.0021(9)
O5 0.0312(11) 0.0256(10) 0.0234(9) 0.0014(8) 0.0106(9) 0.0057(9)
N1 0.0307(12) 0.0236(11) 0.0228(10) 0.0017(8) 0.0130(10) 0.0026(9)
N2 0.0294(12) 0.0231(11) 0.0219(10) 0.0006(8) 0.0138(10) 0.0020(9)

loop_
_atom_type_symbol
_atom_type_description
_atom_type_scat_dispersion_real
_atom_type_scat_dispersion_imag
_atom_type_scat_source
C C 0.0033 0.0016 'International Tables Vol C Tables 4.2.6.8 and 6.1.1.4'
H H 0.0000 0.0000 'International Tables Vol C Tables 4.2.6.8 and 6.1.1.4'
N N 0.0061 0.0033 'International Tables Vol C Tables 4.2.6.8 and 6.1.1.4'
O O 0.0106 0.0060 'International Tables Vol C Tables 4.2.6.8 and 6.1.1.4'
Zn Zn 0.2839 1.4301 'International Tables Vol C Tables 4.2.6.8 and 6.1.1.4'

loop_
_geom_angle_atom_site_label_1
_geom_angle_atom_site_label_2
_geom_angle_atom_site_label_3
_geom_angle
_geom_angle_site_symmetry_1
_geom_angle_site_symmetry_3
O4 Zn1 N2 120.40(9) . 4
O4 Zn1 N1 110.16(9) . .
N2 Zn1 N1 129.21(10) 4 .
O4 Zn1 O5 91.33(9) . 4
N2 Zn1 O5 81.32(8) 4 4
N1 Zn1 O5 102.91(8) . 4
O4 Zn1 O3 89.13(9) . .
N2 Zn1 O3 96.50(8) 4 .
N1 Zn1 O3 79.05(8) . .
O5 Zn1 O3 177.69(7) 4 .
C1' C2 C1 81.2(9) . .
C1' C2 C3 121.9(7) . .
C1 C2 C3 113.6(8) . .
C5 C3 C2 110.3(3) . .
O3 C4 O1 121.4(2) . .
O3 C4 C6 119.5(2) . .
O1 C4 C6 119.1(2) . .
N1 C5 N2 112.1(2) . .
N1 C5 C3 122.7(2) . .
N2 C5 C3 125.0(2) . .
N1 C6 C8 107.8(2) . .
N1 C6 C4 117.9(2) . .
C8 C6 C4 134.2(2) . .
O5 C7 O2 125.1(2) . .
O5 C7 C8 116.8(2) . .
O2 C7 C8 118.1(2) . .
N2 C8 C6 108.5(2) . .
N2 C8 C7 119.3(2) . .
C6 C8 C7 132.1(2) . .
C4 O3 Zn1 109.79(17) . .
C7 O5 Zn1 111.08(16) . 4_545
C5 N1 C6 105.8(2) . .
C5 N1 Zn1 140.59(18) . .
C6 N1 Zn1 113.56(16) . .
C5 N2 C8 105.7(2) . .
C5 N2 Zn1 143.15(17) . 4_545
C8 N2 Zn1 111.14(16) . 4_545

loop_
_geom_bond_atom_site_label_1
_geom_bond_atom_site_label_2
_geom_bond_distance
_geom_bond_site_symmetry_2
Zn1 O4 1.975(2) .
Zn1 N2 2.004(2) 4
Zn1 N1 2.003(2) .
Zn1 O5 2.170(2) 4
Zn1 O3 2.248(2) .
C1' C2 1.267(12) .
C1 C2 1.496(13) .
C2 C3 1.539(6) .
C3 C5 1.508(3) .
C4 O3 1.232(4) .
C4 O1 1.313(3) .
C4 C6 1.462(3) .
C5 N1 1.343(3) .
C5 N2 1.335(3) .
C6 N1 1.368(3) .
C6 C8 1.368(4) .
C7 O5 1.259(3) .
C7 O2 1.261(3) .
C7 C8 1.482(3) .
C8 N2 1.367(3) .
O5 Zn1 2.170(2) 4_545
N2 Zn1 2.004(2) 4_545
